data_4131958
loop_
_publ_author_name
'Malik, Abaid Ullah'
'Gan, Fuwei'
'Shen, Chengshuo'
'Yu, Na'
'Wang, Ruibin'
'Crassous, Jeanne'
'Shu, Mouhai'
'Qiu, Huibin'

_publ_section_title
;
 Chiral Organic Cages with a Triple-Stranded Helical Structure Derived
 from Helicene.
;
_journal_issue 8
_journal_name_full 'Journal of the American Chemical Society'
_journal_page_first 2769
_journal_page_last 2772
_journal_paper_doi 10.1021/jacs.7b13512
_journal_volume 140
_journal_year 2018
_chemical_absolute_configuration rm
_chemical_formula_moiety 'C52 H40 O4'
_chemical_formula_sum 'C52 H40 O4'
_chemical_formula_weight 728.84
_space_group_crystal_system orthorhombic
_space_group_IT_number 19
_space_group_name_Hall 'P 2ac 2ab'
_space_group_name_H-M_alt 'P 21 21 21'
_atom_sites_solution_hydrogens geom
_audit_creation_method SHELXL-2014/7
_cell_angle_alpha 90
_cell_angle_beta 90
_cell_angle_gamma 90
_cell_formula_units_Z 4
_cell_length_a 6.5343(3)
_cell_length_b 17.9861(7)
_cell_length_c 32.5230(14)
_cell_measurement_reflns_used 9246
_cell_measurement_temperature 173(2)
_cell_measurement_theta_max 66.55
_cell_measurement_theta_min 2.81
_cell_volume 3822.3(3)
_computing_cell_refinement 'Bruker SAINT'
_computing_data_collection 'Bruker APEX2'
_computing_data_reduction 'Bruker SAINT'
_computing_molecular_graphics 'Bruker SHELXTL'
_computing_publication_material 'Bruker SHELXTL'
_computing_structure_refinement 'SHELXL-2014 (Sheldrick 2014)'
_computing_structure_solution 'SHELXS-2014 (Sheldrick 2014)'
_diffrn_ambient_temperature 173(2)
_diffrn_measured_fraction_theta_full 0.998
_diffrn_measured_fraction_theta_max 0.997
_diffrn_measurement_device_type 'Bruker APEX-II CCD'
_diffrn_measurement_method '\f and \w scans'
_diffrn_radiation_monochromator graphite
_diffrn_radiation_source 'fine-focus sealed tube'
_diffrn_radiation_type CuK\a
_diffrn_radiation_wavelength 1.54178
_diffrn_reflns_av_R_equivalents 0.0349
_diffrn_reflns_av_unetI/netI 0.0224
_diffrn_reflns_Laue_measured_fraction_full 0.998
_diffrn_reflns_Laue_measured_fraction_max 0.997
_diffrn_reflns_limit_h_max 7
_diffrn_reflns_limit_h_min -7
_diffrn_reflns_limit_k_max 21
_diffrn_reflns_limit_k_min -21
_diffrn_reflns_limit_l_max 33
_diffrn_reflns_limit_l_min -38
_diffrn_reflns_number 33616
_diffrn_reflns_point_group_measured_fraction_full 0.999
_diffrn_reflns_point_group_measured_fraction_max 0.998
_diffrn_reflns_theta_full 66.593
_diffrn_reflns_theta_max 66.593
_diffrn_reflns_theta_min 2.717
_exptl_absorpt_coefficient_mu 0.619
_exptl_absorpt_correction_T_max 0.9082
_exptl_absorpt_correction_T_min 0.8171
_exptl_absorpt_correction_type multi-scan
_exptl_absorpt_process_details SADABS
_exptl_crystal_colour 'LIGHT YELLOW'
_exptl_crystal_density_diffrn 1.267
_exptl_crystal_description octahedral
_exptl_crystal_F_000 1536
_exptl_crystal_size_max 0.3
_exptl_crystal_size_mid 0.3
_exptl_crystal_size_min 0.2
_refine_diff_density_max 0.313
_refine_diff_density_min -0.154
_refine_diff_density_rms 0.038
_refine_ls_abs_structure_details
;
 Refined as an inversion twin.
;
_refine_ls_abs_structure_Flack 0.0(3)
_refine_ls_extinction_method none
_refine_ls_goodness_of_fit_ref 1.059
_refine_ls_hydrogen_treatment constr
_refine_ls_matrix_type full
_refine_ls_number_parameters 506
_refine_ls_number_reflns 6708
_refine_ls_number_restraints 0
_refine_ls_restrained_S_all 1.059
_refine_ls_R_factor_all 0.0396
_refine_ls_R_factor_gt 0.0351
_refine_ls_shift/su_max 0.000
_refine_ls_shift/su_mean 0.000
_refine_ls_structure_factor_coef Fsqd
_refine_ls_weighting_details 'w=1/[\s^2^(Fo^2^)+(0.0664P)^2^+0.3504P] where P=(Fo^2^+2Fc^2^)/3'
_refine_ls_weighting_scheme calc
_refine_ls_wR_factor_gt 0.0967
_refine_ls_wR_factor_ref 0.1031
_reflns_Friedel_coverage 0.748
_reflns_Friedel_fraction_full 1.000
_reflns_Friedel_fraction_max 0.999
_reflns_number_gt 6152
_reflns_number_total 6708
_reflns_threshold_expression 'I > 2\s(I)'
_cod_data_source_file ja7b13512_si_003.cif
_cod_data_source_block 2p
_cod_depositor_comments
;
The following automatic conversions were performed:

data item '_chemical_absolute_configuration' value 'RM' was changed
to 'rm' in accordance with the
/home/saulius/struct/COD-crude-data/automatic-downloads/DataCite-retrospective/ACS/depositions/lib/dictionaries/cif_core.dic
dictionary named 'cif_core.dic' version 2.4.2 last updated on
2011-04-26.

data item '_exptl_absorpt_correction_type' value 'MULTI-SCAN' was
changed to 'multi-scan' in accordance with the
/home/saulius/struct/COD-crude-data/automatic-downloads/DataCite-retrospective/ACS/depositions/lib/dictionaries/cif_core.dic
dictionary named 'cif_core.dic' version 2.4.2 last updated on
2011-04-26.

Automatic conversion script
Id: cif_fix_values 6909 2019-04-08 15:41:33Z antanas 
;
_cod_database_code 4131958
_shelx_shelxl_version_number 2014/7
_shelx_space_group_comment
;
The symmetry employed for this shelxl refinement is uniquely defined
by the following loop, which should always be used as a source of
symmetry information in preference to the above space-group names.
They are only intended as comments.
;

loop_
_space_group_symop_operation_xyz
'x, y, z'
'-x+1/2, -y, z+1/2'
'-x, y+1/2, -z+1/2'
'x+1/2, -y+1/2, -z'

loop_
_atom_site_label
_atom_site_type_symbol
_atom_site_fract_x
_atom_site_fract_y
_atom_site_fract_z
_atom_site_U_iso_or_equiv
_atom_site_adp_type
_atom_site_occupancy
_atom_site_site_symmetry_order
_atom_site_calc_flag
_atom_site_refinement_flags_posn
_atom_site_refinement_flags_adp
O1 O 1.6909(3) 0.67780(10) 0.61473(6) 0.0472(4) Uani 1 1 d . .
H1A H 1.7553 0.6429 0.6260 0.071 Uiso 1 1 calc R U
O2 O 1.7608(3) 0.54338(12) 0.64216(6) 0.0575(5) Uani 1 1 d . .
O3 O -0.7256(3) 0.70170(11) 0.21050(7) 0.0625(6) Uani 1 1 d . .
H3A H -0.7801 0.6701 0.1950 0.094 Uiso 1 1 calc R U
O4 O -0.7775(4) 0.57709(14) 0.17258(8) 0.0751(7) Uani 1 1 d . .
C1 C 1.4747(5) 0.82145(14) 0.61832(9) 0.0559(7) Uani 1 1 d . .
H1B H 1.5891 0.7951 0.6313 0.084 Uiso 1 1 calc R U
H1C H 1.5124 0.8736 0.6140 0.084 Uiso 1 1 calc R U
H1D H 1.3543 0.8188 0.6362 0.084 Uiso 1 1 calc R U
C2 C 1.4255(4) 0.78545(13) 0.57704(8) 0.0440(6) Uani 1 1 d . .
C3 C 1.2478(6) 0.82896(15) 0.55883(11) 0.0685(10) Uani 1 1 d . .
H3B H 1.2106 0.8077 0.5321 0.103 Uiso 1 1 calc R U
H3C H 1.1300 0.8262 0.5774 0.103 Uiso 1 1 calc R U
H3D H 1.2881 0.8810 0.5552 0.103 Uiso 1 1 calc R U
C4 C 1.6090(6) 0.79155(17) 0.54797(11) 0.0701(10) Uani 1 1 d . .
H4A H 1.7246 0.7637 0.5594 0.105 Uiso 1 1 calc R U
H4B H 1.5724 0.7710 0.5211 0.105 Uiso 1 1 calc R U
H4C H 1.6474 0.8439 0.5449 0.105 Uiso 1 1 calc R U
C5 C 1.3693(4) 0.70256(13) 0.58274(7) 0.0371(5) Uani 1 1 d . .
C6 C 1.5065(4) 0.65289(13) 0.60195(7) 0.0372(5) Uani 1 1 d . .
C7 C 1.4547(4) 0.57739(13) 0.60723(7) 0.0388(5) Uani 1 1 d . .
C8 C 1.2704(4) 0.55046(13) 0.59194(8) 0.0395(6) Uani 1 1 d . .
H8A H 1.2356 0.4997 0.5959 0.047 Uiso 1 1 calc R U
C9 C 1.1367(4) 0.59681(13) 0.57099(7) 0.0379(5) Uani 1 1 d . .
C10 C 1.1880(4) 0.67283(13) 0.56797(8) 0.0393(5) Uani 1 1 d . .
H10A H 1.0930 0.7054 0.5551 0.047 Uiso 1 1 calc R U
C11 C 1.5957(5) 0.52624(15) 0.62719(9) 0.0497(7) Uani 1 1 d . .
H11A H 1.5564 0.4755 0.6287 0.060 Uiso 1 1 calc R U
C12 C 0.9610(4) 0.56686(13) 0.55034(8) 0.0413(6) Uani 1 1 d . .
C13 C 0.8278(4) 0.53775(13) 0.53084(8) 0.0398(6) Uani 1 1 d . .
C14 C 0.6742(4) 0.50149(13) 0.50584(7) 0.0360(5) Uani 1 1 d . .
C15 C 0.7185(4) 0.43087(12) 0.48775(7) 0.0328(5) Uani 1 1 d . .
C16 C 0.9037(4) 0.39297(13) 0.49711(7) 0.0374(5) Uani 1 1 d . .
H16A H 1.0039 0.4161 0.5140 0.045 Uiso 1 1 calc R U
C17 C 0.9377(4) 0.32352(14) 0.48194(7) 0.0389(5) Uani 1 1 d . .
H17A H 1.0576 0.2975 0.4901 0.047 Uiso 1 1 calc R U
C18 C 0.8003(4) 0.28903(12) 0.45451(7) 0.0341(5) Uani 1 1 d . .
C19 C 0.8337(4) 0.21343(13) 0.44291(8) 0.0397(6) Uani 1 1 d . .
H19A H 0.9567 0.1890 0.4506 0.048 Uiso 1 1 calc R U
C20 C 0.6914(4) 0.17678(13) 0.42108(8) 0.0406(6) Uani 1 1 d . .
H20A H 0.7063 0.1248 0.4167 0.049 Uiso 1 1 calc R U
C21 C 0.5184(4) 0.21441(12) 0.40437(7) 0.0371(5) Uani 1 1 d . .
C22 C 0.3629(4) 0.17372(13) 0.38314(8) 0.0434(6) Uani 1 1 d . .
H22A H 0.3727 0.1211 0.3812 0.052 Uiso 1 1 calc R U
C23 C 0.2024(4) 0.20907(13) 0.36584(8) 0.0441(6) Uani 1 1 d . .
H23A H 0.0906 0.1811 0.3554 0.053 Uiso 1 1 calc R U
C24 C 0.1999(4) 0.28789(13) 0.36319(8) 0.0379(5) Uani 1 1 d . .
C25 C 0.0417(4) 0.32413(14) 0.34073(8) 0.0422(6) Uani 1 1 d . .
H25A H -0.0733 0.2961 0.3318 0.051 Uiso 1 1 calc R U
C26 C 0.0513(4) 0.39777(14) 0.33174(8) 0.0396(5) Uani 1 1 d . .
H26A H -0.0603 0.4214 0.3183 0.048 Uiso 1 1 calc R U
C27 C 0.2291(4) 0.43979(12) 0.34243(7) 0.0333(5) Uani 1 1 d . .
C28 C 0.2572(4) 0.51373(13) 0.32719(7) 0.0362(5) Uani 1 1 d . .
C29 C 0.4367(4) 0.55144(13) 0.33508(8) 0.0389(5) Uani 1 1 d . .
H29A H 0.4530 0.6012 0.3258 0.047 Uiso 1 1 calc R U
C30 C 0.5942(4) 0.51670(13) 0.35663(7) 0.0377(5) Uani 1 1 d . .
H30A H 0.7195 0.5423 0.3610 0.045 Uiso 1 1 calc R U
C31 C 0.5707(3) 0.44586(12) 0.37170(7) 0.0318(5) Uani 1 1 d . .
H31A H 0.6807 0.4231 0.3860 0.038 Uiso 1 1 calc R U
C32 C 0.3856(4) 0.40619(12) 0.36629(7) 0.0310(5) Uani 1 1 d . .
C33 C 0.3599(3) 0.33007(12) 0.38078(7) 0.0314(5) Uani 1 1 d . .
C34 C 0.5005(3) 0.29277(12) 0.40861(7) 0.0313(5) Uani 1 1 d . .
C35 C 0.6251(4) 0.32755(12) 0.44034(7) 0.0308(5) Uani 1 1 d . .
C36 C 0.5733(3) 0.39735(11) 0.46078(7) 0.0295(5) Uani 1 1 d . .
C37 C 0.3798(4) 0.43177(12) 0.45711(7) 0.0328(5) Uani 1 1 d . .
H37A H 0.2758 0.4080 0.4415 0.039 Uiso 1 1 calc R U
C38 C 0.3385(4) 0.49887(13) 0.47564(7) 0.0375(5) Uani 1 1 d . .
H38A H 0.2070 0.5207 0.4726 0.045 Uiso 1 1 calc R U
C39 C 0.4873(4) 0.53522(13) 0.49882(7) 0.0377(5) Uani 1 1 d . .
H39A H 0.4604 0.5832 0.5098 0.045 Uiso 1 1 calc R U
C40 C 0.1009(4) 0.54787(14) 0.30209(8) 0.0412(6) Uani 1 1 d . .
C41 C -0.0304(4) 0.57621(14) 0.28222(8) 0.0428(6) Uani 1 1 d . .
C42 C -0.2035(4) 0.60872(13) 0.26159(8) 0.0396(5) Uani 1 1 d . .
C43 C -0.3206(4) 0.56825(14) 0.23453(8) 0.0414(6) Uani 1 1 d . .
H43A H -0.2814 0.5190 0.2274 0.050 Uiso 1 1 calc R U
C44 C -0.4977(4) 0.59942(14) 0.21741(8) 0.0426(6) Uani 1 1 d . .
C45 C -0.5554(4) 0.67229(14) 0.22772(8) 0.0421(6) Uani 1 1 d . .
C46 C -0.4403(4) 0.71497(13) 0.25552(7) 0.0396(6) Uani 1 1 d . .
C47 C -0.2653(4) 0.68180(14) 0.27124(8) 0.0411(6) Uani 1 1 d . .
H47A H -0.1824 0.7099 0.2895 0.049 Uiso 1 1 calc R U
C48 C -0.6207(5) 0.55558(17) 0.18943(9) 0.0574(8) Uani 1 1 d . .
H48A H -0.5763 0.5064 0.1837 0.069 Uiso 1 1 calc R U
C49 C -0.5094(5) 0.79331(14) 0.26879(8) 0.0477(6) Uani 1 1 d . .
C50 C -0.7319(6) 0.7912(2) 0.28440(11) 0.0718(10) Uani 1 1 d . .
H50A H -0.7413 0.7576 0.3081 0.108 Uiso 1 1 calc R U
H50B H -0.7741 0.8413 0.2927 0.108 Uiso 1 1 calc R U
H50C H -0.8218 0.7733 0.2624 0.108 Uiso 1 1 calc R U
C51 C -0.5011(6) 0.84589(15) 0.23215(10) 0.0622(8) Uani 1 1 d . .
H51A H -0.5878 0.8265 0.2100 0.093 Uiso 1 1 calc R U
H51B H -0.5505 0.8951 0.2405 0.093 Uiso 1 1 calc R U
H51C H -0.3597 0.8499 0.2224 0.093 Uiso 1 1 calc R U
C52 C -0.3737(6) 0.82411(18) 0.30304(11) 0.0735(10) Uani 1 1 d . .
H52A H -0.3782 0.7905 0.3268 0.110 Uiso 1 1 calc R U
H52B H -0.2325 0.8282 0.2931 0.110 Uiso 1 1 calc R U
H52C H -0.4234 0.8734 0.3112 0.110 Uiso 1 1 calc R U

loop_
_atom_site_aniso_label
_atom_site_aniso_U_11
_atom_site_aniso_U_22
_atom_site_aniso_U_33
_atom_site_aniso_U_23
_atom_site_aniso_U_13
_atom_site_aniso_U_12
O1 0.0407(10) 0.0430(9) 0.0581(11) -0.0020(8) -0.0120(9) -0.0008(8)
O2 0.0512(12) 0.0610(11) 0.0604(12) 0.0124(10) -0.0110(10) 0.0053(10)
O3 0.0587(13) 0.0583(11) 0.0705(14) -0.0052(10) -0.0260(11) 0.0181(10)
O4 0.0654(14) 0.0770(14) 0.0830(16) -0.0163(13) -0.0339(13) 0.0138(13)
C1 0.072(2) 0.0355(13) 0.0602(17) -0.0101(12) -0.0152(16) 0.0016(13)
C2 0.0554(16) 0.0314(12) 0.0453(14) -0.0019(10) -0.0058(12) -0.0032(11)
C3 0.092(3) 0.0327(12) 0.081(2) 0.0006(14) -0.034(2) 0.0040(15)
C4 0.092(3) 0.0456(16) 0.073(2) 0.0073(15) 0.023(2) -0.0097(17)
C5 0.0447(13) 0.0318(11) 0.0348(12) -0.0041(9) -0.0026(10) 0.0000(10)
C6 0.0400(13) 0.0364(12) 0.0352(12) -0.0061(10) -0.0029(10) -0.0003(10)
C7 0.0413(13) 0.0361(12) 0.0390(13) 0.0002(10) 0.0011(10) 0.0015(10)
C8 0.0447(14) 0.0297(11) 0.0442(14) -0.0021(10) 0.0006(11) -0.0044(10)
C9 0.0384(13) 0.0365(11) 0.0390(13) -0.0091(10) 0.0013(10) -0.0012(10)
C10 0.0440(14) 0.0356(11) 0.0382(12) -0.0060(10) -0.0059(11) 0.0041(10)
C11 0.0509(17) 0.0428(14) 0.0553(16) 0.0108(12) 0.0029(14) 0.0025(12)
C12 0.0422(14) 0.0394(12) 0.0422(13) -0.0087(10) 0.0009(11) -0.0001(11)
C13 0.0417(14) 0.0383(12) 0.0395(13) -0.0037(10) 0.0028(11) -0.0018(11)
C14 0.0386(13) 0.0360(11) 0.0333(11) -0.0019(9) 0.0024(10) -0.0064(10)
C15 0.0334(12) 0.0328(11) 0.0322(11) 0.0038(9) 0.0002(9) -0.0043(9)
C16 0.0354(13) 0.0392(12) 0.0375(13) 0.0032(10) -0.0060(10) -0.0039(10)
C17 0.0344(12) 0.0415(12) 0.0408(13) 0.0094(11) -0.0047(10) 0.0039(10)
C18 0.0350(12) 0.0333(11) 0.0340(12) 0.0059(9) 0.0047(10) 0.0017(10)
C19 0.0403(14) 0.0364(12) 0.0425(13) 0.0070(10) 0.0053(11) 0.0077(11)
C20 0.0514(15) 0.0255(10) 0.0449(13) -0.0001(10) 0.0053(12) 0.0067(11)
C21 0.0422(13) 0.0302(11) 0.0387(12) -0.0015(10) 0.0069(11) -0.0013(10)
C22 0.0503(15) 0.0307(11) 0.0491(14) -0.0058(10) 0.0015(12) -0.0051(11)
C23 0.0433(14) 0.0376(12) 0.0515(15) -0.0064(11) -0.0011(12) -0.0126(11)
C24 0.0360(12) 0.0370(12) 0.0407(13) -0.0051(10) 0.0020(10) -0.0046(10)
C25 0.0328(12) 0.0457(13) 0.0481(14) -0.0079(11) -0.0065(11) -0.0073(11)
C26 0.0310(12) 0.0453(13) 0.0424(13) -0.0033(11) -0.0057(10) 0.0007(10)
C27 0.0314(11) 0.0358(11) 0.0328(12) -0.0047(9) 0.0009(9) 0.0028(9)
C28 0.0372(12) 0.0366(11) 0.0348(12) 0.0002(10) -0.0012(10) 0.0055(10)
C29 0.0419(13) 0.0328(11) 0.0421(13) 0.0073(10) 0.0006(11) 0.0002(10)
C30 0.0346(12) 0.0367(11) 0.0418(13) 0.0030(10) 0.0000(10) -0.0052(10)
C31 0.0309(11) 0.0328(11) 0.0316(11) 0.0015(9) -0.0020(9) 0.0004(9)
C32 0.0321(11) 0.0325(11) 0.0286(11) -0.0037(9) 0.0009(9) 0.0001(9)
C33 0.0319(11) 0.0321(11) 0.0304(11) -0.0026(9) 0.0036(9) -0.0020(9)
C34 0.0335(12) 0.0274(10) 0.0332(11) 0.0008(9) 0.0052(9) -0.0003(9)
C35 0.0316(12) 0.0288(10) 0.0321(11) 0.0034(9) 0.0033(9) -0.0017(9)
C36 0.0321(12) 0.0273(10) 0.0290(10) 0.0025(8) 0.0013(9) -0.0023(9)
C37 0.0305(11) 0.0352(11) 0.0326(11) -0.0016(9) -0.0009(9) -0.0015(9)
C38 0.0357(13) 0.0383(12) 0.0385(12) -0.0025(10) 0.0024(10) 0.0037(10)
C39 0.0414(13) 0.0343(11) 0.0374(12) -0.0055(10) 0.0055(11) -0.0006(10)
C40 0.0415(14) 0.0387(12) 0.0433(13) 0.0009(11) 0.0003(12) 0.0035(11)
C41 0.0444(14) 0.0412(12) 0.0426(13) 0.0053(11) -0.0023(12) 0.0037(11)
C42 0.0411(13) 0.0392(12) 0.0384(12) 0.0070(10) -0.0013(11) 0.0050(10)
C43 0.0452(14) 0.0387(12) 0.0402(13) 0.0024(10) -0.0004(11) 0.0074(11)
C44 0.0457(15) 0.0421(13) 0.0400(13) 0.0016(11) -0.0053(12) 0.0053(11)
C45 0.0442(14) 0.0428(13) 0.0392(13) 0.0062(11) -0.0055(11) 0.0099(11)
C46 0.0482(14) 0.0346(12) 0.0359(12) 0.0054(10) 0.0012(11) 0.0059(11)
C47 0.0451(14) 0.0411(13) 0.0372(13) 0.0047(10) -0.0054(11) 0.0000(11)
C48 0.0635(19) 0.0509(16) 0.0579(17) -0.0062(14) -0.0117(15) 0.0057(14)
C49 0.0587(17) 0.0394(13) 0.0449(14) 0.0017(11) 0.0036(13) 0.0099(13)
C50 0.075(2) 0.068(2) 0.072(2) -0.0073(17) 0.0248(19) 0.0136(18)
C51 0.081(2) 0.0399(14) 0.0653(18) 0.0127(13) 0.0132(17) 0.0132(15)
C52 0.095(3) 0.0486(16) 0.077(2) -0.0200(16) -0.024(2) 0.0199(18)

loop_
_atom_type_symbol
_atom_type_description
_atom_type_scat_dispersion_real
_atom_type_scat_dispersion_imag
_atom_type_scat_source
C C 0.0181 0.0091 'International Tables Vol C Tables 4.2.6.8 and 6.1.1.4'
H H 0.0000 0.0000 'International Tables Vol C Tables 4.2.6.8 and 6.1.1.4'
O O 0.0492 0.0322 'International Tables Vol C Tables 4.2.6.8 and 6.1.1.4'

loop_
_geom_angle_atom_site_label_1
_geom_angle_atom_site_label_2
_geom_angle_atom_site_label_3
_geom_angle
C6 O1 H1A 109.5
C45 O3 H3A 109.5
C2 C1 H1B 109.5
C2 C1 H1C 109.5
H1B C1 H1C 109.5
C2 C1 H1D 109.5
H1B C1 H1D 109.5
H1C C1 H1D 109.5
C3 C2 C1 106.6(2)
C3 C2 C4 108.7(3)
C1 C2 C4 110.4(3)
C3 C2 C5 111.2(2)
C1 C2 C5 110.7(2)
C4 C2 C5 109.2(2)
C2 C3 H3B 109.5
C2 C3 H3C 109.5
H3B C3 H3C 109.5
C2 C3 H3D 109.5
H3B C3 H3D 109.5
H3C C3 H3D 109.5
C2 C4 H4A 109.5
C2 C4 H4B 109.5
H4A C4 H4B 109.5
C2 C4 H4C 109.5
H4A C4 H4C 109.5
H4B C4 H4C 109.5
C10 C5 C6 116.9(2)
C10 C5 C2 122.2(2)
C6 C5 C2 120.9(2)
O1 C6 C7 119.7(2)
O1 C6 C5 119.5(2)
C7 C6 C5 120.7(2)
C8 C7 C6 120.0(2)
C8 C7 C11 119.2(2)
C6 C7 C11 120.8(2)
C9 C8 C7 120.8(2)
C9 C8 H8A 119.6
C7 C8 H8A 119.6
C8 C9 C10 117.8(2)
C8 C9 C12 120.6(2)
C10 C9 C12 121.4(2)
C5 C10 C9 123.6(2)
C5 C10 H10A 118.2
C9 C10 H10A 118.2
O2 C11 C7 125.2(3)
O2 C11 H11A 117.4
C7 C11 H11A 117.4
C13 C12 C9 173.5(3)
C12 C13 C14 177.2(3)
C39 C14 C15 120.0(2)
C39 C14 C13 120.5(2)
C15 C14 C13 119.5(2)
C16 C15 C36 119.7(2)
C16 C15 C14 120.7(2)
C36 C15 C14 119.6(2)
C17 C16 C15 120.1(2)
C17 C16 H16A 120.0
C15 C16 H16A 120.0
C16 C17 C18 122.0(2)
C16 C17 H17A 119.0
C18 C17 H17A 119.0
C17 C18 C35 120.4(2)
C17 C18 C19 119.3(2)
C35 C18 C19 120.2(2)
C20 C19 C18 120.1(2)
C20 C19 H19A 120.0
C18 C19 H19A 120.0
C19 C20 C21 121.2(2)
C19 C20 H20A 119.4
C21 C20 H20A 119.4
C34 C21 C20 120.0(2)
C34 C21 C22 119.7(2)
C20 C21 C22 120.3(2)
C23 C22 C21 120.8(2)
C23 C22 H22A 119.6
C21 C22 H22A 119.6
C22 C23 C24 120.3(2)
C22 C23 H23A 119.9
C24 C23 H23A 119.9
C33 C24 C23 120.2(2)
C33 C24 C25 119.9(2)
C23 C24 C25 119.8(2)
C26 C25 C24 121.6(2)
C26 C25 H25A 119.2
C24 C25 H25A 119.2
C25 C26 C27 120.1(2)
C25 C26 H26A 120.0
C27 C26 H26A 120.0
C32 C27 C26 119.6(2)
C32 C27 C28 119.5(2)
C26 C27 C28 120.8(2)
C29 C28 C27 120.1(2)
C29 C28 C40 119.8(2)
C27 C28 C40 120.0(2)
C28 C29 C30 120.1(2)
C28 C29 H29A 120.0
C30 C29 H29A 120.0
C31 C30 C29 120.8(2)
C31 C30 H30A 119.6
C29 C30 H30A 119.6
C30 C31 C32 121.3(2)
C30 C31 H31A 119.4
C32 C31 H31A 119.4
C31 C32 C27 117.98(19)
C31 C32 C33 122.1(2)
C27 C32 C33 119.6(2)
C24 C33 C34 118.2(2)
C24 C33 C32 117.3(2)
C34 C33 C32 124.2(2)
C21 C34 C33 116.7(2)
C21 C34 C35 116.7(2)
C33 C34 C35 126.62(19)
C18 C35 C34 118.23(19)
C18 C35 C36 117.4(2)
C34 C35 C36 124.2(2)
C37 C36 C15 117.51(19)
C37 C36 C35 123.0(2)
C15 C36 C35 119.3(2)
C38 C37 C36 121.5(2)
C38 C37 H37A 119.2
C36 C37 H37A 119.2
C37 C38 C39 120.8(2)
C37 C38 H38A 119.6
C39 C38 H38A 119.6
C14 C39 C38 120.0(2)
C14 C39 H39A 120.0
C38 C39 H39A 120.0
C41 C40 C28 178.5(3)
C40 C41 C42 174.1(3)
C43 C42 C47 118.5(2)
C43 C42 C41 121.4(2)
C47 C42 C41 120.0(2)
C42 C43 C44 120.1(2)
C42 C43 H43A 119.9
C44 C43 H43A 119.9
C43 C44 C45 120.0(2)
C43 C44 C48 119.4(2)
C45 C44 C48 120.6(2)
O3 C45 C46 119.5(2)
O3 C45 C44 119.1(2)
C46 C45 C44 121.3(2)
C47 C46 C45 116.3(2)
C47 C46 C49 122.1(2)
C45 C46 C49 121.6(2)
C46 C47 C42 123.7(2)
C46 C47 H47A 118.2
C42 C47 H47A 118.2
O4 C48 C44 125.0(3)
O4 C48 H48A 117.5
C44 C48 H48A 117.5
C51 C49 C52 109.0(3)
C51 C49 C50 107.9(3)
C52 C49 C50 108.4(3)
C51 C49 C46 109.8(2)
C52 C49 C46 111.5(2)
C50 C49 C46 110.2(2)
C49 C50 H50A 109.5
C49 C50 H50B 109.5
H50A C50 H50B 109.5
C49 C50 H50C 109.5
H50A C50 H50C 109.5
H50B C50 H50C 109.5
C49 C51 H51A 109.5
C49 C51 H51B 109.5
H51A C51 H51B 109.5
C49 C51 H51C 109.5
H51A C51 H51C 109.5
H51B C51 H51C 109.5
C49 C52 H52A 109.5
C49 C52 H52B 109.5
H52A C52 H52B 109.5
C49 C52 H52C 109.5
H52A C52 H52C 109.5
H52B C52 H52C 109.5

loop_
_geom_bond_atom_site_label_1
_geom_bond_atom_site_label_2
_geom_bond_distance
O1 C6 1.351(3)
O1 H1A 0.8400
O2 C11 1.223(4)
O3 C45 1.353(3)
O3 H3A 0.8400
O4 C48 1.225(4)
C1 C2 1.525(4)
C1 H1B 0.9800
C1 H1C 0.9800
C1 H1D 0.9800
C2 C3 1.520(4)
C2 C4 1.531(5)
C2 C5 1.546(3)
C3 H3B 0.9800
C3 H3C 0.9800
C3 H3D 0.9800
C4 H4A 0.9800
C4 H4B 0.9800
C4 H4C 0.9800
C5 C10 1.386(4)
C5 C6 1.411(3)
C6 C7 1.410(3)
C7 C8 1.390(4)
C7 C11 1.455(4)
C8 C9 1.387(4)
C8 H8A 0.9500
C9 C10 1.411(3)
C9 C12 1.435(4)
C10 H10A 0.9500
C11 H11A 0.9500
C12 C13 1.198(4)
C13 C14 1.447(3)
C14 C39 1.383(4)
C14 C15 1.429(3)
C15 C16 1.422(3)
C15 C36 1.426(3)
C16 C17 1.361(3)
C16 H16A 0.9500
C17 C18 1.409(3)
C17 H17A 0.9500
C18 C35 1.416(3)
C18 C19 1.428(3)
C19 C20 1.343(4)
C19 H19A 0.9500
C20 C21 1.425(4)
C20 H20A 0.9500
C21 C34 1.421(3)
C21 C22 1.430(3)
C22 C23 1.349(4)
C22 H22A 0.9500
C23 C24 1.420(3)
C23 H23A 0.9500
C24 C33 1.412(3)
C24 C25 1.424(4)
C25 C26 1.358(3)
C25 H25A 0.9500
C26 C27 1.429(3)
C26 H26A 0.9500
C27 C32 1.419(3)
C27 C28 1.431(3)
C28 C29 1.379(4)
C28 C40 1.445(4)
C29 C30 1.393(3)
C29 H29A 0.9500
C30 C31 1.374(3)
C30 H30A 0.9500
C31 C32 1.415(3)
C31 H31A 0.9500
C32 C33 1.458(3)
C33 C34 1.454(3)
C34 C35 1.456(3)
C35 C36 1.460(3)
C36 C37 1.413(3)
C37 C38 1.376(3)
C37 H37A 0.9500
C38 C39 1.393(3)
C38 H38A 0.9500
C39 H39A 0.9500
C40 C41 1.189(4)
C41 C42 1.439(3)
C42 C43 1.375(4)
C42 C47 1.410(3)
C43 C44 1.401(4)
C43 H43A 0.9500
C44 C45 1.404(4)
C44 C48 1.448(4)
C45 C46 1.404(4)
C46 C47 1.388(4)
C46 C49 1.541(3)
C47 H47A 0.9500
C48 H48A 0.9500
C49 C51 1.522(4)
C49 C52 1.528(4)
C49 C50 1.540(5)
C50 H50A 0.9800
C50 H50B 0.9800
C50 H50C 0.9800
C51 H51A 0.9800
C51 H51B 0.9800
C51 H51C 0.9800
C52 H52A 0.9800
C52 H52B 0.9800
C52 H52C 0.9800

loop_
_geom_torsion_atom_site_label_1
_geom_torsion_atom_site_label_2
_geom_torsion_atom_site_label_3
_geom_torsion_atom_site_label_4
_geom_torsion
C3 C2 C5 C10 7.3(4)
C1 C2 C5 C10 125.6(3)
C4 C2 C5 C10 -112.7(3)
C3 C2 C5 C6 -175.4(3)
C1 C2 C5 C6 -57.1(3)
C4 C2 C5 C6 64.6(3)
C10 C5 C6 O1 176.0(2)
C2 C5 C6 O1 -1.4(3)
C10 C5 C6 C7 -2.7(4)
C2 C5 C6 C7 179.8(2)
O1 C6 C7 C8 -176.1(2)
C5 C6 C7 C8 2.6(4)
O1 C6 C7 C11 1.5(4)
C5 C6 C7 C11 -179.7(2)
C6 C7 C8 C9 0.8(4)
C11 C7 C8 C9 -176.9(2)
C7 C8 C9 C10 -3.9(4)
C7 C8 C9 C12 171.2(2)
C6 C5 C10 C9 -0.5(4)
C2 C5 C10 C9 176.9(2)
C8 C9 C10 C5 3.8(4)
C12 C9 C10 C5 -171.3(2)
C8 C7 C11 O2 -179.2(3)
C6 C7 C11 O2 3.1(4)
C39 C14 C15 C16 -175.3(2)
C13 C14 C15 C16 5.8(3)
C39 C14 C15 C36 3.3(3)
C13 C14 C15 C36 -175.6(2)
C36 C15 C16 C17 -3.1(3)
C14 C15 C16 C17 175.5(2)
C15 C16 C17 C18 4.5(4)
C16 C17 C18 C35 2.9(4)
C16 C17 C18 C19 -173.8(2)
C17 C18 C19 C20 171.6(2)
C35 C18 C19 C20 -5.1(3)
C18 C19 C20 C21 8.5(4)
C19 C20 C21 C34 3.7(4)
C19 C20 C21 C22 -176.6(2)
C34 C21 C22 C23 2.2(4)
C20 C21 C22 C23 -177.5(2)
C21 C22 C23 C24 9.2(4)
C22 C23 C24 C33 -3.7(4)
C22 C23 C24 C25 172.8(2)
C33 C24 C25 C26 7.4(4)
C23 C24 C25 C26 -169.1(3)
C24 C25 C26 C27 4.2(4)
C25 C26 C27 C32 -6.7(4)
C25 C26 C27 C28 169.3(2)
C32 C27 C28 C29 1.1(3)
C26 C27 C28 C29 -174.9(2)
C32 C27 C28 C40 178.6(2)
C26 C27 C28 C40 2.6(3)
C27 C28 C29 C30 2.3(4)
C40 C28 C29 C30 -175.1(2)
C28 C29 C30 C31 -2.6(4)
C29 C30 C31 C32 -0.7(4)
C30 C31 C32 C27 4.1(3)
C30 C31 C32 C33 177.8(2)
C26 C27 C32 C31 171.8(2)
C28 C27 C32 C31 -4.3(3)
C26 C27 C32 C33 -2.1(3)
C28 C27 C32 C33 -178.1(2)
C23 C24 C33 C34 -12.8(3)
C25 C24 C33 C34 170.7(2)
C23 C24 C33 C32 160.7(2)
C25 C24 C33 C32 -15.7(3)
C31 C32 C33 C24 -160.5(2)
C27 C32 C33 C24 13.1(3)
C31 C32 C33 C34 12.6(3)
C27 C32 C33 C34 -173.8(2)
C20 C21 C34 C33 161.4(2)
C22 C21 C34 C33 -18.3(3)
C20 C21 C34 C35 -18.5(3)
C22 C21 C34 C35 161.8(2)
C24 C33 C34 C21 23.3(3)
C32 C33 C34 C21 -149.7(2)
C24 C33 C34 C35 -156.8(2)
C32 C33 C34 C35 30.1(3)
C17 C18 C35 C34 173.3(2)
C19 C18 C35 C34 -10.1(3)
C17 C18 C35 C36 -11.1(3)
C19 C18 C35 C36 165.5(2)
C21 C34 C35 C18 21.4(3)
C33 C34 C35 C18 -158.5(2)
C21 C34 C35 C36 -153.9(2)
C33 C34 C35 C36 26.2(3)
C16 C15 C36 C37 171.0(2)
C14 C15 C36 C37 -7.6(3)
C16 C15 C36 C35 -5.3(3)
C14 C15 C36 C35 176.1(2)
C18 C35 C36 C37 -163.9(2)
C34 C35 C36 C37 11.5(3)
C18 C35 C36 C15 12.2(3)
C34 C35 C36 C15 -172.4(2)
C15 C36 C37 C38 6.1(3)
C35 C36 C37 C38 -177.7(2)
C36 C37 C38 C39 -0.1(4)
C15 C14 C39 C38 2.9(3)
C13 C14 C39 C38 -178.2(2)
C37 C38 C39 C14 -4.6(4)
C47 C42 C43 C44 -0.5(4)
C41 C42 C43 C44 174.9(2)
C42 C43 C44 C45 0.3(4)
C42 C43 C44 C48 -179.1(3)
C43 C44 C45 O3 179.3(2)
C48 C44 C45 O3 -1.3(4)
C43 C44 C45 C46 -0.9(4)
C48 C44 C45 C46 178.6(3)
O3 C45 C46 C47 -178.6(2)
C44 C45 C46 C47 1.5(4)
O3 C45 C46 C49 3.3(4)
C44 C45 C46 C49 -176.5(2)
C45 C46 C47 C42 -1.7(4)
C49 C46 C47 C42 176.3(2)
C43 C42 C47 C46 1.2(4)
C41 C42 C47 C46 -174.2(2)
C43 C44 C48 O4 -179.7(3)
C45 C44 C48 O4 0.8(5)
C47 C46 C49 C51 115.8(3)
C45 C46 C49 C51 -66.3(3)
C47 C46 C49 C52 -5.1(4)
C45 C46 C49 C52 172.9(3)
C47 C46 C49 C50 -125.5(3)
C45 C46 C49 C50 52.4(3)
